data_7217014
loop_
_publ_author_name
'Roviello, Giovanni N.'
'Roviello, Giuseppina'
'Musumeci, Domenica'
'Capasso, Domenica'
'Di Gaetano, Sonia'
'Costanzo, Michele'
'Pedone, Carlo'

_publ_section_title
;
 Synthesis and supramolecular assembly of
 1,3-bis(1&#x2032;-uracilyl)-2-propanone
;
_journal_issue 54
_journal_name_full 'RSC Advances'
_journal_page_first 28691
_journal_paper_doi 10.1039/c4ra03713h
_journal_volume 4
_journal_year 2014
_chemical_formula_moiety 'C11 H10 N4 O5'
_chemical_formula_sum 'C11 H10 N4 O5'
_chemical_formula_weight 278.23
_chemical_name_systematic 1,3-bis(1-uracilyl)-propan-2-one
_space_group_IT_number 13
_symmetry_cell_setting monoclinic
_symmetry_space_group_name_Hall '-P 2yc'
_symmetry_space_group_name_H-M 'P 1 2/c 1'
_atom_sites_solution_hydrogens geom
_atom_sites_solution_primary direct
_atom_sites_solution_secondary difmap
_audit_creation_method SHELXL-97
_cell_angle_alpha 90.00
_cell_angle_beta 130.93(2)
_cell_angle_gamma 90.00
_cell_formula_units_Z 4
_cell_length_a 15.061(5)
_cell_length_b 4.938(2)
_cell_length_c 20.805(3)
_cell_measurement_reflns_used 160
_cell_measurement_temperature 173(2)
_cell_measurement_theta_max 19.210
_cell_measurement_theta_min 3.025
_cell_volume 1169.0(7)
_computing_cell_refinement 'Dirax/lsq (Duisenberg & Schreurs 1989-2000)'
_computing_data_collection 'Collect (Nonius BV, 1997-2000)'
_computing_data_reduction 'EvalCCD (Duisenberg & Schreurs 1990-2000)'
_computing_molecular_graphics 'Ortep-3 for Windows (Farrugia, 1997)'
_computing_structure_refinement 'SHELXL-97 (Sheldrick, 1997)'
_computing_structure_solution 'SHELXS-97 (Sheldrick, 1990)'
_diffrn_ambient_temperature 173(2)
_diffrn_detector 'CCD plate'
_diffrn_detector_area_resol_mean 9
_diffrn_measured_fraction_theta_full 0.979
_diffrn_measured_fraction_theta_max 0.979
_diffrn_measurement_device '95mm CCD camera on \k-goniostat'
_diffrn_measurement_device_type 'Bruker-Nonius KappaCCD'
_diffrn_measurement_method 'CCD rotation images, thick slices'
_diffrn_radiation_monochromator graphite
_diffrn_radiation_source 'fine-focus sealed tube'
_diffrn_radiation_type MoK\a
_diffrn_radiation_wavelength 0.71073
_diffrn_reflns_av_R_equivalents 0.0757
_diffrn_reflns_av_sigmaI/netI 0.0652
_diffrn_reflns_limit_h_max 19
_diffrn_reflns_limit_h_min -19
_diffrn_reflns_limit_k_max 6
_diffrn_reflns_limit_k_min -5
_diffrn_reflns_limit_l_max 26
_diffrn_reflns_limit_l_min -24
_diffrn_reflns_number 11761
_diffrn_reflns_theta_full 27.50
_diffrn_reflns_theta_max 27.50
_diffrn_reflns_theta_min 3.58
_diffrn_source 'Enraf Nonius FR590'
_exptl_absorpt_coefficient_mu 0.128
_exptl_absorpt_correction_T_max 0.9873
_exptl_absorpt_correction_T_min 0.9811
_exptl_absorpt_correction_type multi-scan
_exptl_absorpt_process_details
;
SADABS (Bruker, 2000)
;
_exptl_crystal_colour white
_exptl_crystal_density_diffrn 1.581
_exptl_crystal_density_method 'not measured'
_exptl_crystal_description prism
_exptl_crystal_F_000 576
_exptl_crystal_size_max 0.15
_exptl_crystal_size_mid 0.10
_exptl_crystal_size_min 0.10
_refine_diff_density_max 0.426
_refine_diff_density_min -0.539
_refine_diff_density_rms 0.110
_refine_ls_extinction_method none
_refine_ls_goodness_of_fit_ref 1.114
_refine_ls_hydrogen_treatment constr
_refine_ls_matrix_type full
_refine_ls_number_parameters 185
_refine_ls_number_reflns 2645
_refine_ls_number_restraints 0
_refine_ls_restrained_S_all 1.114
_refine_ls_R_factor_all 0.1173
_refine_ls_R_factor_gt 0.0710
_refine_ls_shift/su_max 0.000
_refine_ls_shift/su_mean 0.000
_refine_ls_structure_factor_coef Fsqd
_refine_ls_weighting_details 'calc w=1/[\s^2^(Fo^2^)+(0.2000P)^2^+0.0000P] where P=(Fo^2^+2Fc^2^)/3'
_refine_ls_weighting_scheme calc
_refine_ls_wR_factor_gt 0.2209
_refine_ls_wR_factor_ref 0.2947
_reflns_number_gt 1733
_reflns_number_total 2645
_reflns_threshold_expression >2sigma(I)
_cod_data_source_file c4ra03713h2.cif
_cod_data_source_block shelxl
_cod_original_cell_volume 1168.9(1)
_cod_original_sg_symbol_H-M P2/c
_cod_database_code 7217014

loop_
_symmetry_equiv_pos_as_xyz
'x, y, z'
'-x, y, -z+1/2'
'-x, -y, -z'
'x, -y, z-1/2'

loop_
_atom_site_label
_atom_site_type_symbol
_atom_site_fract_x
_atom_site_fract_y
_atom_site_fract_z
_atom_site_U_iso_or_equiv
_atom_site_adp_type
_atom_site_occupancy
_atom_site_symmetry_multiplicity
_atom_site_calc_flag
_atom_site_refinement_flags
O1 O 1.1518(2) 0.5607(5) 0.55318(14) 0.0347(6) Uani 1 1 d .
O2 O 0.9009(2) -0.0629(5) 0.35170(16) 0.0403(7) Uani 1 1 d .
O3 O 1.0000 0.1773(7) 0.2500 0.0558(12) Uani 1 2 d S
O4 O 0.6849(2) 0.6108(5) 0.08409(16) 0.0412(7) Uani 1 1 d .
O5 O 0.4848(2) -0.0919(5) 0.07673(13) 0.0338(6) Uani 1 1 d .
O6 O 0.5000 0.3898(8) 0.2500 0.0616(13) Uani 1 2 d S
N1 N 1.0300(2) 0.2407(5) 0.45449(16) 0.0300(7) Uani 1 1 d .
H1N H 0.9702 0.3169 0.4542 0.045(11) Uiso 1 1 d R
N2 N 1.0869(2) -0.0490(5) 0.39866(15) 0.0284(7) Uani 1 1 d .
N3 N 0.5914(2) 0.2538(5) 0.08454(15) 0.0293(7) Uani 1 1 d .
H3N H 0.5642 0.2025 0.0311 0.049(11) Uiso 1 1 d R
N4 N 0.6116(2) 0.1390(5) 0.20164(15) 0.0310(7) Uani 1 1 d .
C1 C 0.9993(3) 0.0357(6) 0.39854(19) 0.0295(7) Uani 1 1 d .
C2 C 1.1383(3) 0.3681(7) 0.50910(17) 0.0289(7) Uani 1 1 d .
C3 C 1.2252(3) 0.2622(7) 0.5079(2) 0.0336(8) Uani 1 1 d .
H3 H 1.3031 0.3316 0.5458 0.034 Uiso 1 1 calc R
C4 C 1.1969(3) 0.0641(7) 0.4530(2) 0.0325(8) Uani 1 1 d .
H4 H 1.2553 0.0001 0.4517 0.032 Uiso 1 1 calc R
C5 C 1.0533(3) -0.2274(6) 0.33010(17) 0.0290(7) Uani 1 1 d .
H5A H 0.9954 -0.3619 0.3182 0.029 Uiso 1 1 calc R
H5B H 1.1233 -0.3265 0.3476 0.029 Uiso 1 1 calc R
C6 C 1.0000 -0.0646(9) 0.2500 0.0301(10) Uani 1 2 d S
C7 C 0.5573(3) 0.0898(6) 0.11777(18) 0.0273(7) Uani 1 1 d .
C8 C 0.6684(3) 0.4706(7) 0.1244(2) 0.0308(7) Uani 1 1 d .
C9 C 0.7229(3) 0.5062(7) 0.2121(2) 0.0355(8) Uani 1 1 d .
H9 H 0.7796 0.6448 0.2452 0.036 Uiso 1 1 calc R
C10 C 0.6934(3) 0.3438(7) 0.24630(19) 0.0324(8) Uani 1 1 d .
H10 H 0.7303 0.3700 0.3043 0.032 Uiso 1 1 calc R
C11 C 0.5756(4) -0.0169(7) 0.2403(2) 0.0370(9) Uani 1 1 d .
H11A H 0.6465 -0.0806 0.2970 0.037 Uiso 1 1 calc R
H11B H 0.5314 -0.1783 0.2048 0.037 Uiso 1 1 calc R
C12 C 0.5000 0.1446(10) 0.2500 0.0366(11) Uani 1 2 d S

loop_
_atom_site_aniso_label
_atom_site_aniso_U_11
_atom_site_aniso_U_22
_atom_site_aniso_U_33
_atom_site_aniso_U_23
_atom_site_aniso_U_13
_atom_site_aniso_U_12
O1 0.0324(13) 0.0409(13) 0.0259(11) -0.0099(9) 0.0170(10) -0.0046(10)
O2 0.0319(13) 0.0435(14) 0.0390(13) -0.0179(10) 0.0203(11) -0.0074(10)
O3 0.096(3) 0.0272(18) 0.0347(19) 0.000 0.039(2) 0.000
O4 0.0410(14) 0.0429(14) 0.0440(14) -0.0015(11) 0.0297(12) -0.0097(11)
O5 0.0354(13) 0.0388(13) 0.0256(11) -0.0063(9) 0.0192(10) -0.0114(10)
O6 0.092(3) 0.036(2) 0.103(4) 0.000 0.085(3) 0.000
N1 0.0260(13) 0.0368(16) 0.0238(12) -0.0055(10) 0.0147(11) -0.0005(11)
N2 0.0331(15) 0.0292(13) 0.0190(12) 0.0000(9) 0.0154(11) 0.0041(11)
N3 0.0306(14) 0.0359(15) 0.0211(12) -0.0067(10) 0.0168(11) -0.0081(11)
N4 0.0375(15) 0.0328(14) 0.0220(13) -0.0027(10) 0.0192(12) -0.0009(12)
C1 0.0284(16) 0.0347(16) 0.0230(14) 0.0001(12) 0.0158(13) 0.0020(13)
C2 0.0283(15) 0.0351(16) 0.0170(13) -0.0031(12) 0.0121(12) -0.0033(13)
C3 0.0273(15) 0.0420(18) 0.0279(15) -0.0061(13) 0.0165(13) -0.0013(13)
C4 0.0274(16) 0.0409(18) 0.0272(16) 0.0005(13) 0.0171(14) 0.0043(13)
C5 0.0319(16) 0.0309(16) 0.0217(14) 0.0004(11) 0.0165(13) 0.0051(12)
C6 0.034(2) 0.033(2) 0.021(2) 0.000 0.0170(19) 0.000
C7 0.0286(15) 0.0305(15) 0.0224(14) -0.0042(11) 0.0166(13) -0.0008(13)
C8 0.0262(16) 0.0335(16) 0.0332(16) -0.0021(13) 0.0197(14) -0.0012(12)
C9 0.0282(17) 0.0390(18) 0.0290(16) -0.0123(13) 0.0142(14) -0.0061(14)
C10 0.0293(16) 0.0367(17) 0.0215(14) -0.0096(12) 0.0125(13) -0.0017(14)
C11 0.056(2) 0.0330(17) 0.0295(16) 0.0013(13) 0.0312(17) 0.0023(16)
C12 0.053(3) 0.031(2) 0.034(2) 0.000 0.032(2) 0.000

loop_
_atom_type_symbol
_atom_type_description
_atom_type_scat_dispersion_real
_atom_type_scat_dispersion_imag
_atom_type_scat_source
C C 0.0033 0.0016 'International Tables Vol C Tables 4.2.6.8 and 6.1.1.4'
H H 0.0000 0.0000 'International Tables Vol C Tables 4.2.6.8 and 6.1.1.4'
O O 0.0106 0.0060 'International Tables Vol C Tables 4.2.6.8 and 6.1.1.4'
N N 0.0061 0.0033 'International Tables Vol C Tables 4.2.6.8 and 6.1.1.4'

loop_
_geom_angle_atom_site_label_1
_geom_angle_atom_site_label_2
_geom_angle_atom_site_label_3
_geom_angle
_geom_angle_site_symmetry_1
_geom_angle_site_symmetry_3
_geom_angle_publ_flag
C1 N1 C2 126.3(3) . . no
C1 N1 H1N 118.9 . . no
C2 N1 H1N 114.7 . . no
C4 N2 C1 121.0(3) . . no
C4 N2 C5 120.7(3) . . no
C1 N2 C5 117.5(3) . . no
C7 N3 C8 126.9(2) . . no
C7 N3 H3N 115.1 . . no
C8 N3 H3N 117.7 . . no
C10 N4 C7 120.6(3) . . no
C10 N4 C11 120.6(2) . . no
C7 N4 C11 118.8(3) . . no
O2 C1 N1 121.9(3) . . no
O2 C1 N2 122.6(3) . . no
N1 C1 N2 115.5(3) . . no
O1 C2 N1 119.2(3) . . no
O1 C2 C3 126.0(3) . . no
N1 C2 C3 114.9(3) . . no
C4 C3 C2 119.9(3) . . no
C4 C3 H3 120.0 . . no
C2 C3 H3 120.0 . . no
C3 C4 N2 122.4(3) . . no
C3 C4 H4 118.8 . . no
N2 C4 H4 118.8 . . no
N2 C5 C6 110.4(3) . . no
N2 C5 H5A 109.6 . . no
C6 C5 H5A 109.6 . . no
N2 C5 H5B 109.6 . . no
C6 C5 H5B 109.6 . . no
H5A C5 H5B 108.1 . . no
O3 C6 C5 121.89(18) . . no
O3 C6 C5 121.89(18) . 2_755 no
C5 C6 C5 116.2(4) . 2_755 no
O5 C7 N3 122.7(3) . . no
O5 C7 N4 121.9(3) . . no
N3 C7 N4 115.4(3) . . no
O4 C8 N3 119.4(3) . . no
O4 C8 C9 126.3(3) . . no
N3 C8 C9 114.3(3) . . no
C10 C9 C8 119.5(3) . . no
C10 C9 H9 120.2 . . no
C8 C9 H9 120.2 . . no
C9 C10 N4 123.1(3) . . no
C9 C10 H10 118.4 . . no
N4 C10 H10 118.4 . . no
N4 C11 C12 112.5(3) . . no
N4 C11 H11A 109.1 . . no
C12 C11 H11A 109.1 . . no
N4 C11 H11B 109.1 . . no
C12 C11 H11B 109.1 . . no
H11A C11 H11B 107.8 . . no
O6 C12 C11 121.9(2) . 2_655 no
O6 C12 C11 121.9(2) . . no
C11 C12 C11 116.2(4) 2_655 . no

loop_
_geom_bond_atom_site_label_1
_geom_bond_atom_site_label_2
_geom_bond_distance
_geom_bond_site_symmetry_2
_geom_bond_publ_flag
O1 C2 1.242(4) . no
O2 C1 1.221(4) . no
O3 C6 1.194(6) . no
O4 C8 1.231(4) . no
O5 C7 1.227(4) . no
O6 C12 1.211(6) . no
N1 C1 1.374(4) . no
N1 C2 1.385(4) . no
N1 H1N 0.9727 . no
N2 C4 1.372(4) . no
N2 C1 1.382(4) . no
N2 C5 1.456(4) . no
N3 C7 1.364(4) . no
N3 C8 1.384(4) . no
N3 H3N 0.9334 . no
N4 C10 1.379(4) . no
N4 C7 1.380(4) . no
N4 C11 1.451(4) . no
C2 C3 1.425(5) . no
C3 C4 1.344(4) . no
C3 H3 0.9500 . no
C4 H4 0.9500 . no
C5 C6 1.522(4) . no
C5 H5A 0.9900 . no
C5 H5B 0.9900 . no
C6 C5 1.522(4) 2_755 no
C8 C9 1.439(4) . no
C9 C10 1.328(5) . no
C9 H9 0.9500 . no
C10 H10 0.9500 . no
C11 C12 1.508(5) . no
C11 H11A 0.9900 . no
C11 H11B 0.9900 . no
C12 C11 1.508(5) 2_655 no

loop_
_geom_torsion_atom_site_label_1
_geom_torsion_atom_site_label_2
_geom_torsion_atom_site_label_3
_geom_torsion_atom_site_label_4
_geom_torsion
_geom_torsion_site_symmetry_4
_geom_torsion_publ_flag
C2 N1 C1 O2 -179.0(3) . no
C2 N1 C1 N2 0.6(5) . no
C4 N2 C1 O2 -179.2(3) . no
C5 N2 C1 O2 11.0(4) . no
C4 N2 C1 N1 1.3(4) . no
C5 N2 C1 N1 -168.5(3) . no
C1 N1 C2 O1 176.3(3) . no
C1 N1 C2 C3 -3.0(5) . no
O1 C2 C3 C4 -175.6(3) . no
N1 C2 C3 C4 3.6(4) . no
C2 C3 C4 N2 -2.1(5) . no
C1 N2 C4 C3 -0.5(5) . no
C5 N2 C4 C3 169.0(3) . no
C4 N2 C5 C6 -89.6(3) . no
C1 N2 C5 C6 80.3(3) . no
N2 C5 C6 O3 7.4(3) . no
N2 C5 C6 C5 -172.6(3) 2_755 no
C8 N3 C7 O5 177.0(3) . no
C8 N3 C7 N4 -4.1(5) . no
C10 N4 C7 O5 179.6(3) . no
C11 N4 C7 O5 -4.3(5) . no
C10 N4 C7 N3 0.7(4) . no
C11 N4 C7 N3 176.7(3) . no
C7 N3 C8 O4 -175.4(3) . no
C7 N3 C8 C9 5.1(5) . no
O4 C8 C9 C10 177.8(3) . no
N3 C8 C9 C10 -2.8(5) . no
C8 C9 C10 N4 -0.1(5) . no
C7 N4 C10 C9 1.2(5) . no
C11 N4 C10 C9 -174.7(3) . no
C10 N4 C11 C12 71.4(4) . no
C7 N4 C11 C12 -104.6(3) . no
N4 C11 C12 O6 -20.8(3) . no
N4 C11 C12 C11 159.2(3) 2_655 no
